data_7719379
loop_
_publ_author_name
'Chleb&#xed;k, Richard'
'Kert&#xe9;sz, Erik'
'Erben, Milan'
'R&#x16f;&#x17e;i&#x10d;ka, Ale&#x161;'
'Jambor, Roman'
'Benk&#x151;, Zolt&#xe1;n'
'Dost&#xe1;l, Libor'

_publ_section_title
;
 Remarkable coordination variability of the P,C,P-pincer ligand in
 organotin(IV) compounds - a promising outlook for other p-block elements.
;
_journal_issue 40
_journal_name_full 'Dalton transactions (Cambridge, England : 2003)'
_journal_page_first 15093
_journal_page_last 15106
_journal_paper_doi 10.1039/d5dt01873k
_journal_volume 54
_journal_year 2025
_chemical_formula_moiety 'C32 H12 B F24, C34 H49 O2 P2 Sn'
_chemical_formula_sum 'C66 H61 B F24 O2 P2 Sn'
_chemical_formula_weight 1533.58
_space_group_crystal_system monoclinic
_space_group_IT_number 14
_space_group_name_Hall '-P 2ybc'
_space_group_name_H-M_alt 'P 1 21/c 1'
_atom_sites_solution_hydrogens geom
_audit_creation_method 'APEX3 v2016.5-0'
_audit_update_record
;
2025-07-02 deposited with the CCDC.	2025-09-05 downloaded from the CCDC.
;
_cell_angle_alpha 90
_cell_angle_beta 104.3630(10)
_cell_angle_gamma 90
_cell_formula_units_Z 4
_cell_length_a 20.9081(5)
_cell_length_b 17.7660(5)
_cell_length_c 19.1265(4)
_cell_measurement_reflns_used 205444
_cell_measurement_temperature 150(2)
_cell_measurement_theta_max 28
_cell_measurement_theta_min 1
_cell_volume 6882.5(3)
_computing_cell_refinement 'APEX3 v2016.5-0 (Bruker AXS)'
_computing_data_collection 'Bruker Instrument Service vV6.2.3'
_computing_data_reduction 'SAINT V8.37A (Bruker AXS Inc., 2015)'
_computing_molecular_graphics 'Platon (Spek, 2009)'
_computing_publication_material 'Platon (Spek, 2009)'
_computing_structure_refinement 'SHELXL-2019/1 (Sheldrick, 2019)'
_computing_structure_solution 'XT, VERSION 2014/5'
_diffrn_ambient_temperature 150(2)
_diffrn_detector_area_resol_mean 10.4167
_diffrn_measured_fraction_theta_full 0.978
_diffrn_measured_fraction_theta_max 0.983
_diffrn_measurement_device_type 'Bruker D8 - Venture'
_diffrn_measurement_method '\f and \w scans to fill the Ewald sphere'
_diffrn_radiation_type MoK\a
_diffrn_radiation_wavelength 0.71073
_diffrn_reflns_av_R_equivalents 0.0706
_diffrn_reflns_av_unetI/netI 0.0287
_diffrn_reflns_Laue_measured_fraction_full 0.978
_diffrn_reflns_Laue_measured_fraction_max 0.983
_diffrn_reflns_limit_h_max 27
_diffrn_reflns_limit_h_min -27
_diffrn_reflns_limit_k_max 23
_diffrn_reflns_limit_k_min -23
_diffrn_reflns_limit_l_max 25
_diffrn_reflns_limit_l_min -24
_diffrn_reflns_number 202285
_diffrn_reflns_point_group_measured_fraction_full 0.978
_diffrn_reflns_point_group_measured_fraction_max 0.983
_diffrn_reflns_theta_full 25.242
_diffrn_reflns_theta_max 28.305
_diffrn_reflns_theta_min 2.315
_diffrn_source 'sealed X-ray tube'
_exptl_absorpt_coefficient_mu 0.525
_exptl_absorpt_correction_T_max 0.7457
_exptl_absorpt_correction_T_min 0.6704
_exptl_absorpt_correction_type multi-scan
_exptl_absorpt_process_details
;
SADABS-2016/2 - Bruker AXS area detector
scaling and absorption correction
Reference: Krause, L., Herbst-Irmer, R., Sheldrick G.M. & Stalke D.,
 J. Appl. Cryst. 48 (2015) 3-10.
;
_exptl_crystal_colour colourless
_exptl_crystal_density_diffrn 1.480
_exptl_crystal_description block
_exptl_crystal_F_000 3096
_exptl_crystal_size_max 0.592
_exptl_crystal_size_mid 0.190
_exptl_crystal_size_min 0.158
_refine_diff_density_max 1.356
_refine_diff_density_min -1.702
_refine_diff_density_rms 0.079
_refine_ls_extinction_method none
_refine_ls_goodness_of_fit_ref 0.987
_refine_ls_hydrogen_treatment constr
_refine_ls_matrix_type full
_refine_ls_number_parameters 1177
_refine_ls_number_reflns 16832
_refine_ls_number_restraints 1229
_refine_ls_restrained_S_all 1.014
_refine_ls_R_factor_all 0.0847
_refine_ls_R_factor_gt 0.0641
_refine_ls_shift/su_max 0.002
_refine_ls_shift/su_mean 0.000
_refine_ls_structure_factor_coef Fsqd
_refine_ls_weighting_details 'w=1/[\s^2^(Fo^2^)+(0.1071P)^2^+12.0666P] where P=(Fo^2^+2Fc^2^)/3'
_refine_ls_weighting_scheme calc
_refine_ls_wR_factor_gt 0.1701
_refine_ls_wR_factor_ref 0.1950
_reflns_Friedel_coverage 0.000
_reflns_number_gt 13127
_reflns_number_total 16832
_reflns_threshold_expression 'I > 2\s(I)'
_cod_data_source_file d5dt01873k2.cif
_cod_data_source_block 1BArF
_cod_depositor_comments 'Adding full bibliography for 7719373--7719382.cif.'
_cod_original_sg_symbol_H-M 'P 21/c'
_cod_database_code 7719379
_shelx_shelxl_version_number 2019/1
_shelx_space_group_comment
;
The symmetry employed for this shelxl refinement is uniquely defined
by the following loop, which should always be used as a source of
symmetry information in preference to the above space-group names.
They are only intended as comments.
;
_exptl_absorpt_special_details
;
The ratio of minimum to maximum
apparent transmission was 0.950
;

loop_
_space_group_symop_operation_xyz
'x, y, z'
'-x, y+1/2, -z+1/2'
'-x, -y, -z'
'x, -y-1/2, z-1/2'

loop_
_atom_site_label
_atom_site_type_symbol
_atom_site_fract_x
_atom_site_fract_y
_atom_site_fract_z
_atom_site_U_iso_or_equiv
_atom_site_adp_type
_atom_site_occupancy
_atom_site_site_symmetry_order
_atom_site_calc_flag
_atom_site_refinement_flags_posn
_atom_site_refinement_flags_adp
_atom_site_refinement_flags_occupancy
_atom_site_disorder_assembly
_atom_site_disorder_group
Sn1 Sn 0.76424(4) 0.26557(15) 0.41510(7) 0.0281(3) Uani 0.638(8) 1 d . . P A 1
P1 P 0.89726(11) 0.28412(13) 0.48877(11) 0.0362(4) Uani 0.606(3) 1 d . . P A 1
P2 P 0.63712(7) 0.24252(10) 0.42809(11) 0.0327(4) Uani 0.606(3) 1 d . . P A 1
O1 O 0.89531(18) 0.2095(2) 0.5382(2) 0.0415(9) Uani 0.606(3) 1 d . . P A 1
O2 O 0.6579(2) 0.2009(3) 0.5062(3) 0.0540(11) Uani 0.606(3) 1 d . . P A 1
C1 C 0.7759(2) 0.2099(3) 0.5168(3) 0.0289(10) Uani 0.606(3) 1 d . . P A 1
C2 C 0.8376(3) 0.1899(3) 0.5583(3) 0.0326(10) Uani 0.606(3) 1 d . . P A 1
C3 C 0.8467(3) 0.1486(3) 0.6217(3) 0.0410(12) Uani 0.606(3) 1 d . . P A 1
H3 H 0.889840 0.136487 0.649394 0.049 Uiso 0.606(3) 1 calc R U P A 1
C4 C 0.7903(4) 0.1248(4) 0.6441(4) 0.0410(14) Uani 0.606(3) 1 d . . P A 1
H4 H 0.795201 0.095593 0.686684 0.049 Uiso 0.606(3) 1 calc R U P A 1
C5 C 0.7302(3) 0.1437(3) 0.6052(3) 0.0467(13) Uani 0.606(3) 1 d . . P A 1
H5 H 0.692360 0.129015 0.620973 0.056 Uiso 0.606(3) 1 calc R U P A 1
C6 C 0.7226(3) 0.1848(3) 0.5416(3) 0.0386(11) Uani 0.606(3) 1 d . . P A 1
C15 C 0.5835(4) 0.1721(5) 0.3711(5) 0.0649(19) Uani 0.606(3) 1 d . . P A 1
C16 C 0.6224(4) 0.0986(5) 0.3846(7) 0.088(3) Uani 0.606(3) 1 d . . P A 1
H16A H 0.596622 0.058349 0.355644 0.132 Uiso 0.606(3) 1 calc R U P A 1
H16B H 0.631361 0.085496 0.435858 0.132 Uiso 0.606(3) 1 calc R U P A 1
H16C H 0.664265 0.104776 0.370849 0.132 Uiso 0.606(3) 1 calc R U P A 1
C17 C 0.5166(4) 0.1600(5) 0.3888(6) 0.079(3) Uani 0.606(3) 1 d . . P A 1
H17A H 0.494807 0.115947 0.362602 0.119 Uiso 0.606(3) 1 calc R U P A 1
H17B H 0.488885 0.204608 0.374384 0.119 Uiso 0.606(3) 1 calc R U P A 1
H17C H 0.523505 0.151866 0.440840 0.119 Uiso 0.606(3) 1 calc R U P A 1
C18 C 0.5768(5) 0.1939(7) 0.2933(6) 0.087(3) Uani 0.606(3) 1 d . . P A 1
H18A H 0.547574 0.158167 0.261641 0.131 Uiso 0.606(3) 1 calc R U P A 1
H18B H 0.620391 0.193094 0.282872 0.131 Uiso 0.606(3) 1 calc R U P A 1
H18C H 0.558138 0.244697 0.284891 0.131 Uiso 0.606(3) 1 calc R U P A 1
C19 C 0.5923(3) 0.3250(4) 0.4528(4) 0.0448(14) Uani 0.606(3) 1 d . . P A 1
C20 C 0.5491(4) 0.3043(5) 0.5042(5) 0.067(2) Uani 0.606(3) 1 d . . P A 1
H20A H 0.531480 0.350332 0.520695 0.101 Uiso 0.606(3) 1 calc R U P A 1
H20B H 0.575743 0.277091 0.545946 0.101 Uiso 0.606(3) 1 calc R U P A 1
H20C H 0.512480 0.272323 0.478861 0.101 Uiso 0.606(3) 1 calc R U P A 1
C21 C 0.5514(3) 0.3630(5) 0.3851(5) 0.0649(19) Uani 0.606(3) 1 d . . P A 1
H21A H 0.529047 0.407113 0.398702 0.097 Uiso 0.606(3) 1 calc R U P A 1
H21B H 0.518427 0.327481 0.358364 0.097 Uiso 0.606(3) 1 calc R U P A 1
H21C H 0.580372 0.378863 0.354671 0.097 Uiso 0.606(3) 1 calc R U P A 1
C22 C 0.6474(3) 0.3799(4) 0.4924(4) 0.0531(16) Uani 0.606(3) 1 d . . P A 1
H22A H 0.627200 0.423850 0.509308 0.080 Uiso 0.606(3) 1 calc R U P A 1
H22B H 0.673517 0.396130 0.459162 0.080 Uiso 0.606(3) 1 calc R U P A 1
H22C H 0.676096 0.354141 0.533835 0.080 Uiso 0.606(3) 1 calc R U P A 1
C23 C 0.74727(18) 0.37454(19) 0.3640(2) 0.0299(12) Uani 0.603(5) 1 d G . P A 1
C24 C 0.69152(17) 0.38103(18) 0.3069(2) 0.0388(12) Uani 0.603(5) 1 d G . P A 1
H24 H 0.662665 0.339307 0.293480 0.047 Uiso 0.603(5) 1 calc R U P A 1
C25 C 0.67798(17) 0.4486(2) 0.2695(2) 0.0464(13) Uani 0.603(5) 1 d G . P A 1
H25 H 0.639871 0.453017 0.230473 0.056 Uiso 0.603(5) 1 calc R U P A 1
C26 C 0.7202(2) 0.50963(18) 0.2891(2) 0.0457(15) Uani 0.603(5) 1 d G . P A 1
H26 H 0.710937 0.555796 0.263522 0.055 Uiso 0.603(5) 1 calc R U P A 1
C27 C 0.7759(2) 0.5031(2) 0.3462(2) 0.0514(16) Uani 0.603(5) 1 d G . P A 1
H27 H 0.804798 0.544867 0.359579 0.062 Uiso 0.603(5) 1 calc R U P A 1
C28 C 0.78949(18) 0.4356(2) 0.3836(2) 0.0433(13) Uani 0.603(5) 1 d G . P A 1
H28 H 0.827593 0.431158 0.422587 0.052 Uiso 0.603(5) 1 calc R U P A 1
F7 F 0.0722(9) 0.3981(13) 0.2911(10) 0.0540(14) Uani 0.181(3) 1 d . . P B 1
F8 F -0.0050(7) 0.3908(12) 0.2013(9) 0.0540(14) Uani 0.181(3) 1 d . . P B 1
F9 F 0.0414(8) 0.5004(8) 0.2278(9) 0.0540(14) Uani 0.181(3) 1 d . . P B 1
F10 F 0.0649(4) 0.4992(5) -0.0242(3) 0.0606(5) Uani 0.453(8) 1 d . . P C 1
F11 F 0.1127(7) 0.4045(9) -0.0566(8) 0.058(2) Uani 0.453(8) 1 d . . P C 1
F14 F 0.4445(3) 0.4499(4) 0.0863(3) 0.0829(7) Uani 0.617(3) 1 d . . P D 1
F15 F 0.4823(3) 0.3508(3) 0.1187(3) 0.0829(7) Uani 0.617(3) 1 d . . P D 1
F17 F 0.3833(2) 0.5672(2) 0.3349(2) 0.0556(5) Uani 0.617(3) 1 d . . P D 1
F18 F 0.43823(18) 0.4865(3) 0.4050(2) 0.0630(12) Uani 0.617(3) 1 d . . P D 1
F22 F 0.4636(4) 0.1541(4) 0.1205(6) 0.0638(19) Uani 0.61(2) 1 d . . P E 1
F23 F 0.4282(3) 0.0586(6) 0.0572(5) 0.062(2) Uani 0.61(2) 1 d . . P E 1
F24 F 0.4297(7) 0.0643(8) 0.1703(7) 0.080(3) Uani 0.61(2) 1 d . . P E 1
F1 F 0.31414(16) 0.1252(3) 0.48739(16) 0.0863(15) Uani 0.900(8) 1 d . . P F 1
F2 F 0.3715(3) 0.2132(3) 0.4591(2) 0.0943(15) Uani 0.900(8) 1 d . . P F 1
F3 F 0.3818(2) 0.1031(4) 0.4243(2) 0.0958(17) Uani 0.900(8) 1 d . . P F 1
Sn1A Sn 0.75771(8) 0.2404(2) 0.42710(13) 0.0297(4) Uani 0.362(8) 1 d . . P A 2
P2A P 0.62508(11) 0.27004(16) 0.39768(17) 0.0334(5) Uani 0.394(3) 1 d . . P A 2
P1A P 0.8862(2) 0.3014(3) 0.4640(3) 0.0617(11) Uani 0.394(3) 1 d . . P A 2
O2A O 0.6292(3) 0.3522(4) 0.3606(4) 0.0483(15) Uani 0.394(3) 1 d . . P A 2
C1A C 0.7488(5) 0.3543(5) 0.3847(5) 0.0327(18) Uani 0.394(3) 1 d . . P A 2
C2A C 0.8033(5) 0.3953(6) 0.3756(5) 0.0462(19) Uani 0.394(3) 1 d . . P A 2
O1A O 0.8676(4) 0.3660(5) 0.4012(4) 0.0608(18) Uani 0.394(3) 1 d . . P A 2
C3A C 0.7982(6) 0.4633(7) 0.3413(6) 0.057(2) Uani 0.394(3) 1 d . . P A 2
H3A H 0.836722 0.487949 0.335210 0.068 Uiso 0.394(3) 1 calc R U P A 2
C4A C 0.7390(8) 0.4950(8) 0.3162(8) 0.062(3) Uani 0.394(3) 1 d . . P A 2
H4A H 0.735572 0.544572 0.297025 0.074 Uiso 0.394(3) 1 calc R U P A 2
C5A C 0.6804(6) 0.4533(6) 0.3187(7) 0.056(2) Uani 0.394(3) 1 d . . P A 2
H5A H 0.637886 0.471910 0.295438 0.068 Uiso 0.394(3) 1 calc R U P A 2
C6A C 0.6875(5) 0.3858(5) 0.3554(5) 0.0409(17) Uani 0.394(3) 1 d . . P A 2
C15A C 0.5656(5) 0.2183(7) 0.3259(8) 0.059(2) Uani 0.394(3) 1 d . . P A 2
C16A C 0.5682(7) 0.1357(8) 0.3443(9) 0.081(4) Uani 0.394(3) 1 d . . P A 2
H16D H 0.533663 0.109023 0.308957 0.121 Uiso 0.394(3) 1 calc R U P A 2
H16E H 0.561098 0.129004 0.392634 0.121 Uiso 0.394(3) 1 calc R U P A 2
H16F H 0.611504 0.115409 0.343121 0.121 Uiso 0.394(3) 1 calc R U P A 2
C17A C 0.4934(6) 0.2484(7) 0.3103(9) 0.073(3) Uani 0.394(3) 1 d . . P A 2
H17D H 0.466008 0.221859 0.268602 0.109 Uiso 0.394(3) 1 calc R U P A 2
H17E H 0.493077 0.302475 0.299857 0.109 Uiso 0.394(3) 1 calc R U P A 2
H17F H 0.475777 0.239967 0.352559 0.109 Uiso 0.394(3) 1 calc R U P A 2
C18A C 0.5910(8) 0.2305(11) 0.2571(9) 0.087(4) Uani 0.394(3) 1 d . . P A 2
H18D H 0.559363 0.209117 0.215312 0.131 Uiso 0.394(3) 1 calc R U P A 2
H18E H 0.633893 0.205627 0.263110 0.131 Uiso 0.394(3) 1 calc R U P A 2
H18F H 0.595941 0.284554 0.249531 0.131 Uiso 0.394(3) 1 calc R U P A 2
C19A C 0.5909(5) 0.2981(6) 0.4748(6) 0.041(2) Uani 0.394(3) 1 d . . P A 2
C20A C 0.5629(7) 0.2290(7) 0.5085(8) 0.069(3) Uani 0.394(3) 1 d . . P A 2
H20D H 0.554779 0.243557 0.554941 0.103 Uiso 0.394(3) 1 calc R U P A 2
H20E H 0.594895 0.187712 0.515765 0.103 Uiso 0.394(3) 1 calc R U P A 2
H20F H 0.521363 0.212579 0.475732 0.103 Uiso 0.394(3) 1 calc R U P A 2
C21A C 0.5377(5) 0.3587(6) 0.4510(7) 0.058(3) Uani 0.394(3) 1 d . . P A 2
H21D H 0.524718 0.378201 0.493364 0.087 Uiso 0.394(3) 1 calc R U P A 2
H21E H 0.499174 0.336707 0.417275 0.087 Uiso 0.394(3) 1 calc R U P A 2
H21F H 0.555353 0.399788 0.427198 0.087 Uiso 0.394(3) 1 calc R U P A 2
C22A C 0.6505(6) 0.3331(7) 0.5290(6) 0.061(3) Uani 0.394(3) 1 d . . P A 2
H22D H 0.635036 0.361035 0.565876 0.092 Uiso 0.394(3) 1 calc R U P A 2
H22E H 0.673616 0.367425 0.503561 0.092 Uiso 0.394(3) 1 calc R U P A 2
H22F H 0.680657 0.293079 0.552121 0.092 Uiso 0.394(3) 1 calc R U P A 2
C28A C 0.8137(4) 0.1819(4) 0.5842(4) 0.068(3) Uani 0.397(5) 1 d G . P A 2
H28A H 0.848538 0.216819 0.586191 0.081 Uiso 0.397(5) 1 calc R U P A 2
C27A C 0.8138(5) 0.1365(6) 0.6433(4) 0.067(4) Uani 0.397(5) 1 d G . P A 2
H27A H 0.848638 0.140285 0.685788 0.081 Uiso 0.397(5) 1 calc R U P A 2
C26A C 0.7628(5) 0.0854(5) 0.6403(4) 0.078(3) Uani 0.397(5) 1 d G . P A 2
H26A H 0.762819 0.054326 0.680770 0.094 Uiso 0.397(5) 1 calc R U P A 2
C25A C 0.7117(4) 0.0798(4) 0.5782(5) 0.076(3) Uani 0.397(5) 1 d G . P A 2
H25A H 0.676897 0.044900 0.576155 0.092 Uiso 0.397(5) 1 calc R U P A 2
C24A C 0.7117(3) 0.1253(4) 0.5190(4) 0.058(3) Uani 0.397(5) 1 d G . P A 2
H24A H 0.676795 0.121433 0.476558 0.069 Uiso 0.397(5) 1 calc R U P A 2
C23A C 0.7627(3) 0.1763(4) 0.5220(3) 0.0397(19) Uani 0.397(5) 1 d G . P A 2
F7A F 0.0512(11) 0.3650(13) 0.2716(12) 0.0540(14) Uani 0.166(3) 1 d . . P B 2
F8A F -0.0075(10) 0.4329(14) 0.1895(13) 0.0540(14) Uani 0.166(3) 1 d . . P B 2
F9A F 0.0750(8) 0.4769(10) 0.2695(10) 0.0540(14) Uani 0.166(3) 1 d . . P B 2
F10A F 0.0863(3) 0.5288(4) -0.0111(3) 0.0606(5) Uani 0.547(8) 1 d . . P C 2
F11A F 0.0965(7) 0.4209(8) -0.0570(7) 0.089(4) Uani 0.547(8) 1 d . . P C 2
F14A F 0.4543(4) 0.3950(6) 0.0857(5) 0.0829(7) Uani 0.383(3) 1 d . . P D 2
F15A F 0.5204(4) 0.3492(5) 0.1753(5) 0.0829(7) Uani 0.383(3) 1 d . . P D 2
F17A F 0.4204(3) 0.542851 0.3695(3) 0.0556(5) Uani 0.383(3) 1 d . . P D 2
F18A F 0.4150(5) 0.4361(6) 0.4233(5) 0.092(2) Uani 0.383(3) 1 d . U P D 2
F22A F 0.4565(7) 0.1401(10) 0.0918(12) 0.077(4) Uani 0.39(2) 1 d . . P E 2
F23A F 0.4106(8) 0.0317(7) 0.0779(6) 0.062(3) Uani 0.39(2) 1 d . . P E 2
F24A F 0.4333(11) 0.0837(9) 0.1812(8) 0.055(3) Uani 0.39(2) 1 d . . P E 2
F1A F 0.3341(15) 0.0827(18) 0.4605(15) 0.064(6) Uani 0.100(8) 1 d . . P F 2
F2A F 0.3400(18) 0.207(2) 0.4788(16) 0.069(6) Uani 0.100(8) 1 d . . P F 2
F3A F 0.3925(13) 0.149(2) 0.4269(16) 0.058(5) Uani 0.100(8) 1 d . . P F 2
F7B F 0.0841(2) 0.4396(5) 0.2901(2) 0.0703(13) Uani 0.653(3) 1 d . . P B 3
F8B F 0.0203(4) 0.3557(3) 0.2348(5) 0.0892(16) Uani 0.653(3) 1 d . . P B 3
F9B F 0.0060(3) 0.4691(5) 0.1986(3) 0.089(2) Uani 0.653(3) 1 d . . P B 3
F5 F 0.06855(10) 0.13098(13) 0.29294(13) 0.0518(5) Uani 1 1 d . . . . .
F6 F 0.09305(11) 0.07783(14) 0.20273(12) 0.0526(5) Uani 1 1 d . . . . .
F12 F 0.17649(13) 0.49271(14) -0.01403(13) 0.0606(5) Uani 1 1 d . . . . .
F13 F 0.51609(15) 0.46184(19) 0.17357(17) 0.0829(7) Uani 1 1 d . U . . .
F16 F 0.33180(12) 0.48895(13) 0.38378(13) 0.0556(5) Uani 1 1 d . . . . .
F19 F 0.13848(13) 0.09997(18) -0.04096(16) 0.0772(8) Uani 1 1 d . . . . .
F20 F 0.16405(14) 0.19702(17) -0.09122(14) 0.0744(8) Uani 1 1 d . . . . .
F21 F 0.21217(15) 0.09316(19) -0.10031(16) 0.0828(8) Uani 1 1 d . U . . .
C12 C 0.9700(4) 0.3177(5) 0.3916(5) 0.123(3) Uani 1 1 d . . . . .
H12A H 1.001559 0.301000 0.364562 0.184 Uiso 1 1 calc R U . . .
H12B H 0.986238 0.363848 0.418111 0.184 Uiso 1 1 calc R U . . .
H12C H 0.927152 0.327556 0.357939 0.184 Uiso 1 1 calc R U . . .
C13 C 1.0315(3) 0.2516(4) 0.4980(6) 0.118(3) Uani 1 1 d . . . . .
H13A H 1.063422 0.232447 0.472588 0.178 Uiso 1 1 calc R U . . .
H13B H 1.029676 0.217587 0.537823 0.178 Uiso 1 1 calc R U . . .
H13C H 1.045045 0.301843 0.517273 0.178 Uiso 1 1 calc R U . . .
C14 C 0.9463(3) 0.1857(5) 0.4083(6) 0.133(3) Uani 1 1 d . . . . .
H14A H 0.984482 0.167530 0.392196 0.199 Uiso 1 1 calc R U . . .
H14B H 0.908693 0.192367 0.366451 0.199 Uiso 1 1 calc R U . . .
H14C H 0.934784 0.148960 0.441436 0.199 Uiso 1 1 calc R U . . .
C29 C 0.76997(16) 0.1822(2) 0.33574(18) 0.0423(7) Uani 1 1 d . . . . .
C30 C 0.7676(2) 0.2102(2) 0.2671(2) 0.0510(9) Uani 1 1 d . . . . .
H30 H 0.761993 0.262656 0.257852 0.061 Uiso 1 1 calc R U . . .
C31 C 0.7734(2) 0.1621(3) 0.2125(2) 0.0599(10) Uani 1 1 d . . . . .
H31 H 0.772383 0.181593 0.166028 0.072 Uiso 1 1 calc R U . . .
C32 C 0.7806(2) 0.0857(2) 0.2251(2) 0.0567(10) Uani 1 1 d . . . . .
H32 H 0.784913 0.052988 0.187228 0.068 Uiso 1 1 calc R U . . .
C33 C 0.7817(2) 0.0565(2) 0.2920(2) 0.0524(9) Uani 1 1 d . . . . .
H33 H 0.785618 0.003816 0.300248 0.063 Uiso 1 1 calc R U . . .
C34 C 0.77684(19) 0.1051(2) 0.3475(2) 0.0490(8) Uani 1 1 d . . . . .
H34 H 0.778266 0.085330 0.394013 0.059 Uiso 1 1 calc R U . . .
C35 C 0.24907(13) 0.22981(16) 0.25085(15) 0.0276(5) Uani 1 1 d . . . . .
C36 C 0.29558(14) 0.21668(18) 0.31609(15) 0.0325(6) Uani 1 1 d . . . . .
H36 H 0.335852 0.244082 0.326518 0.039 Uiso 1 1 calc R U . . .
C37 C 0.28457(15) 0.1648(2) 0.36603(16) 0.0369(6) Uani 1 1 d . . . . .
C38 C 0.22712(15) 0.12278(19) 0.35312(16) 0.0367(6) Uani 1 1 d . . . . .
H38 H 0.220118 0.086755 0.387168 0.044 Uiso 1 1 calc R U . . .
C39 C 0.18004(14) 0.13490(17) 0.28889(15) 0.0321(6) Uani 1 1 d . . . . .
C40 C 0.19115(13) 0.18682(16) 0.23903(15) 0.0291(5) Uani 1 1 d . . . . .
H40 H 0.158273 0.193492 0.195239 0.035 Uiso 1 1 calc R U . . .
C41 C 0.33728(19) 0.1513(3) 0.43419(19) 0.0516(9) Uani 1 1 d . . . . .
C42 C 0.11608(16) 0.09252(19) 0.27323(18) 0.0381(6) Uani 1 1 d . . . . .
C43 C 0.19444(13) 0.33890(15) 0.15765(14) 0.0260(5) Uani 1 1 d . . . . .
C44 C 0.14983(13) 0.35494(16) 0.19947(15) 0.0288(5) Uani 1 1 d . . . . .
H44 H 0.155421 0.330964 0.244985 0.035 Uiso 1 1 calc R U . . .
C45 C 0.09741(14) 0.40504(17) 0.17641(16) 0.0324(6) Uani 1 1 d . . . . .
C46 C 0.08689(15) 0.44070(18) 0.11026(16) 0.0345(6) Uani 1 1 d . . . . .
H46 H 0.050628 0.473902 0.094019 0.041 Uiso 1 1 calc R U . . .
C47 C 0.13111(15) 0.42637(17) 0.06834(16) 0.0334(6) Uani 1 1 d . . . . .
C48 C 0.18412(14) 0.37734(16) 0.09167(15) 0.0301(5) Uani 1 1 d . . . . .
H48 H 0.214034 0.369732 0.062187 0.036 Uiso 1 1 calc R U . . .
C49 C 0.05197(18) 0.4199(2) 0.2242(2) 0.0480(8) Uani 1 1 d . . . . .
C50 C 0.12177(18) 0.4630(2) -0.00379(18) 0.0455(7) Uani 1 1 d . . . . .
C51 C 0.32194(13) 0.34267(15) 0.21117(15) 0.0281(5) Uani 1 1 d . . . . .
C52 C 0.36957(14) 0.35380(17) 0.17192(16) 0.0321(6) Uani 1 1 d . . . . .
H52 H 0.366367 0.325684 0.128943 0.038 Uiso 1 1 calc R U . . .
C53 C 0.42155(16) 0.40476(18) 0.19376(18) 0.0376(6) Uani 1 1 d . U . . .
C54 C 0.42720(15) 0.44802(18) 0.25500(17) 0.0371(6) Uani 1 1 d . . . . .
H54 H 0.462884 0.482161 0.270443 0.045 Uiso 1 1 calc R U . . .
C55 C 0.37944(15) 0.44022(18) 0.29318(17) 0.0366(6) Uani 1 1 d . . . . .
C56 C 0.32836(14) 0.38855(17) 0.27229(16) 0.0333(6) Uani 1 1 d . . . . .
H56 H 0.296787 0.384131 0.300231 0.040 Uiso 1 1 calc R U . . .
C57 C 0.4724(2) 0.4100(3) 0.1517(2) 0.0633(10) Uani 1 1 d . U . . .
C58 C 0.38406(18) 0.4899(2) 0.3571(2) 0.0519(9) Uani 1 1 d . . . . .
C59 C 0.27190(13) 0.22626(15) 0.12497(15) 0.0265(5) Uani 1 1 d . . . . .
C60 C 0.22683(14) 0.20737(17) 0.06030(16) 0.0311(5) Uani 1 1 d . . . . .
H60 H 0.185029 0.231611 0.048218 0.037 Uiso 1 1 calc R U . . .
C61 C 0.24120(15) 0.15429(18) 0.01316(17) 0.0360(6) Uani 1 1 d . . . . .
C62 C 0.30145(15) 0.11775(17) 0.02750(17) 0.0360(6) Uani 1 1 d . . . . .
H62 H 0.311470 0.082199 -0.005332 0.043 Uiso 1 1 calc R U . . .
C63 C 0.34672(14) 0.13515(16) 0.09185(17) 0.0325(6) Uani 1 1 d . . . . .
C64 C 0.33193(14) 0.18697(16) 0.13929(15) 0.0298(5) Uani 1 1 d . . . . .
H64 H 0.363674 0.196396 0.183401 0.036 Uiso 1 1 calc R U . . .
C65 C 0.19016(18) 0.1361(2) -0.0548(2) 0.0504(9) Uani 1 1 d . . . . .
C66 C 0.41429(17) 0.1002(2) 0.1098(2) 0.0458(7) Uani 1 1 d . . . . .
F4 F 0.12121(11) 0.02665(12) 0.30746(13) 0.0549(6) Uani 1 1 d . . . . .
B1 B 0.25919(14) 0.28509(17) 0.18593(16) 0.0258(5) Uani 1 1 d . . . . .
C7 C 0.9190(3) 0.3607(3) 0.5553(3) 0.0734(13) Uani 1 1 d . . . . .
C8 C 0.8550(3) 0.3900(3) 0.5697(3) 0.0807(15) Uani 1 1 d . . . . .
H8A H 0.865181 0.425777 0.610004 0.121 Uiso 1 1 calc R U . . .
H8B H 0.829580 0.347829 0.581987 0.121 Uiso 1 1 calc R U . . .
H8C H 0.828927 0.415378 0.526460 0.121 Uiso 1 1 calc R U . . .
C9 C 0.9566(3) 0.4276(3) 0.5331(3) 0.0839(16) Uani 1 1 d . . . . .
H9A H 0.963431 0.466478 0.570579 0.126 Uiso 1 1 calc R U . . .
H9B H 0.930711 0.448583 0.487383 0.126 Uiso 1 1 calc R U . . .
H9C H 0.999429 0.410373 0.527126 0.126 Uiso 1 1 calc R U . . .
C10 C 0.9612(4) 0.3259(4) 0.6264(4) 0.114(2) Uani 1 1 d . . . . .
H10A H 0.959674 0.358790 0.667057 0.171 Uiso 1 1 calc R U . . .
H10B H 1.007063 0.320665 0.623090 0.171 Uiso 1 1 calc R U . . .
H10C H 0.943621 0.276230 0.633879 0.171 Uiso 1 1 calc R U . . .
C11 C 0.9621(2) 0.2563(3) 0.4447(3) 0.0724(13) Uani 1 1 d . . . . .

loop_
_atom_site_aniso_label
_atom_site_aniso_U_11
_atom_site_aniso_U_22
_atom_site_aniso_U_33
_atom_site_aniso_U_23
_atom_site_aniso_U_13
_atom_site_aniso_U_12
Sn1 0.0289(2) 0.0283(6) 0.0282(3) -0.0010(3) 0.00889(15) 0.0012(2)
P1 0.0245(8) 0.0452(10) 0.0367(9) 0.0079(7) 0.0036(7) -0.0060(6)
P2 0.0236(6) 0.0340(8) 0.0413(8) -0.0056(7) 0.0099(6) -0.0001(5)
O1 0.0280(17) 0.046(2) 0.048(2) 0.0142(17) 0.0044(15) -0.0028(15)
O2 0.0315(19) 0.068(3) 0.067(3) 0.022(2) 0.0207(17) 0.0012(18)
C1 0.030(2) 0.027(2) 0.032(2) 0.0005(18) 0.0102(16) -0.0009(17)
C2 0.034(2) 0.030(2) 0.033(2) 0.0018(18) 0.0061(17) -0.0012(17)
C3 0.047(3) 0.040(3) 0.033(2) 0.007(2) 0.004(2) 0.001(2)
C4 0.050(3) 0.037(3) 0.040(3) 0.008(2) 0.018(2) 0.002(2)
C5 0.049(3) 0.047(3) 0.052(3) 0.012(2) 0.026(2) 0.002(2)
C6 0.037(2) 0.036(3) 0.046(3) 0.008(2) 0.018(2) -0.0005(19)
C15 0.042(3) 0.067(4) 0.089(4) -0.039(4) 0.022(3) -0.024(3)
C16 0.066(5) 0.059(4) 0.148(8) -0.044(4) 0.044(5) -0.023(3)
C17 0.045(3) 0.075(5) 0.124(7) -0.038(5) 0.034(4) -0.026(3)
C18 0.061(5) 0.114(7) 0.083(5) -0.044(5) 0.012(4) -0.035(5)
C19 0.037(3) 0.047(4) 0.054(4) -0.011(3) 0.018(3) 0.006(3)
C20 0.056(4) 0.080(5) 0.077(4) -0.015(4) 0.038(4) 0.006(3)
C21 0.041(3) 0.073(4) 0.079(4) -0.001(3) 0.011(3) 0.022(3)
C22 0.055(3) 0.052(4) 0.057(4) -0.023(3) 0.024(3) 0.000(3)
C23 0.033(2) 0.028(3) 0.031(3) 0.0046(19) 0.012(2) 0.0039(19)
C24 0.032(2) 0.040(3) 0.043(3) 0.006(2) 0.008(2) 0.0001(19)
C25 0.039(3) 0.051(3) 0.050(3) 0.015(2) 0.011(2) 0.009(2)
C26 0.050(3) 0.047(3) 0.043(3) 0.009(2) 0.018(3) 0.006(2)
C27 0.060(4) 0.039(3) 0.052(3) 0.007(3) 0.007(3) -0.007(3)
C28 0.045(3) 0.039(3) 0.042(3) 0.002(2) 0.004(2) -0.008(2)
F7 0.045(3) 0.064(4) 0.062(3) 0.005(2) 0.029(2) 0.016(2)
F8 0.045(3) 0.064(4) 0.062(3) 0.005(2) 0.029(2) 0.016(2)
F9 0.045(3) 0.064(4) 0.062(3) 0.005(2) 0.029(2) 0.016(2)
F10 0.0648(13) 0.0647(13) 0.0536(10) 0.0257(10) 0.0170(9) 0.0080(9)
F11 0.069(4) 0.074(5) 0.031(3) -0.001(3) 0.013(3) -0.002(3)
F14 0.0747(13) 0.1037(16) 0.0825(13) -0.0204(12) 0.0427(11) -0.0392(12)
F15 0.0747(13) 0.1037(16) 0.0825(13) -0.0204(12) 0.0427(11) -0.0392(12)
F17 0.0640(12) 0.0523(10) 0.0561(11) -0.0200(8) 0.0254(9) -0.0139(9)
F18 0.0430(18) 0.085(3) 0.0471(19) -0.042(2) -0.0162(15) 0.0142(18)
F22 0.030(2) 0.064(3) 0.095(5) -0.023(3) 0.011(3) 0.0007(18)
F23 0.042(2) 0.067(4) 0.077(4) -0.030(3) 0.017(2) 0.014(2)
F24 0.059(5) 0.100(7) 0.084(5) 0.034(5) 0.023(4) 0.044(5)
F1 0.0558(18) 0.164(4) 0.0331(14) 0.032(2) 0.0001(12) -0.006(2)
F2 0.085(3) 0.110(3) 0.059(2) 0.0128(19) -0.035(2) -0.028(2)
F3 0.067(2) 0.141(4) 0.066(2) 0.012(3) -0.0079(17) 0.053(3)
Sn1A 0.0306(4) 0.0264(9) 0.0335(4) 0.0030(5) 0.0106(3) -0.0001(4)
P2A 0.0269(10) 0.0326(12) 0.0405(13) -0.0033(10) 0.0080(9) 0.0006(8)
P1A 0.0338(17) 0.073(3) 0.075(3) 0.009(2) 0.0084(18) -0.0192(16)
O2A 0.038(3) 0.045(3) 0.063(4) 0.016(3) 0.015(3) 0.008(2)
C1A 0.038(3) 0.030(4) 0.035(4) -0.003(3) 0.019(3) -0.003(3)
C2A 0.052(4) 0.051(4) 0.044(4) -0.006(3) 0.028(3) -0.012(3)
O1A 0.048(3) 0.069(4) 0.073(4) 0.010(3) 0.028(3) -0.014(3)
C3A 0.070(5) 0.045(4) 0.066(6) 0.000(4) 0.037(4) -0.010(4)
C4A 0.081(6) 0.051(5) 0.065(7) 0.015(5) 0.040(5) -0.001(4)
C5A 0.066(5) 0.044(4) 0.068(6) 0.013(4) 0.033(4) 0.013(3)
C6A 0.047(4) 0.034(3) 0.047(4) -0.002(3) 0.021(3) 0.005(3)
C15A 0.035(4) 0.059(5) 0.074(6) -0.025(5) 0.000(4) 0.005(4)
C16A 0.063(7) 0.054(5) 0.105(9) -0.026(5) -0.016(6) -0.003(5)
C17A 0.040(5) 0.077(7) 0.090(9) -0.007(6) -0.005(5) 0.008(4)
C18A 0.063(7) 0.120(11) 0.070(7) -0.029(6) 0.000(5) -0.011(7)
C19A 0.045(4) 0.036(4) 0.048(5) -0.002(3) 0.023(3) 0.005(3)
C20A 0.065(7) 0.064(6) 0.090(8) 0.020(5) 0.042(6) 0.009(5)
C21A 0.053(5) 0.042(4) 0.084(7) 0.005(4) 0.027(5) 0.014(4)
C22A 0.064(5) 0.067(6) 0.055(5) -0.024(5) 0.020(4) 0.003(4)
C28A 0.085(7) 0.053(6) 0.054(5) 0.012(4) -0.004(5) -0.001(5)
C27A 0.090(9) 0.057(7) 0.051(6) 0.019(5) 0.010(6) 0.016(6)
C26A 0.100(8) 0.056(6) 0.084(7) 0.023(5) 0.034(5) 0.021(6)
C25A 0.079(7) 0.069(7) 0.092(6) 0.035(5) 0.042(5) 0.014(5)
C24A 0.046(5) 0.053(5) 0.076(6) 0.024(4) 0.020(4) 0.004(4)
C23A 0.045(4) 0.034(4) 0.043(4) 0.005(3) 0.015(3) 0.006(3)
F7A 0.045(3) 0.064(4) 0.062(3) 0.005(2) 0.029(2) 0.016(2)
F8A 0.045(3) 0.064(4) 0.062(3) 0.005(2) 0.029(2) 0.016(2)
F9A 0.045(3) 0.064(4) 0.062(3) 0.005(2) 0.029(2) 0.016(2)
F10A 0.0648(13) 0.0647(13) 0.0536(10) 0.0257(10) 0.0170(9) 0.0080(9)
F11A 0.136(10) 0.087(6) 0.031(3) 0.004(3) -0.003(5) -0.038(6)
F14A 0.0747(13) 0.1037(16) 0.0825(13) -0.0204(12) 0.0427(11) -0.0392(12)
F15A 0.0747(13) 0.1037(16) 0.0825(13) -0.0204(12) 0.0427(11) -0.0392(12)
F17A 0.0640(12) 0.0523(10) 0.0561(11) -0.0200(8) 0.0254(9) -0.0139(9)
F18A 0.093(3) 0.097(3) 0.087(3) -0.0086(18) 0.0222(19) 0.0066(19)
F22A 0.043(5) 0.079(7) 0.119(10) 0.022(6) 0.041(6) 0.018(4)
F23A 0.064(6) 0.048(4) 0.071(5) -0.013(3) 0.012(4) 0.032(4)
F24A 0.044(4) 0.053(5) 0.058(4) -0.011(3) -0.005(3) 0.016(4)
F1A 0.058(11) 0.084(7) 0.033(10) 0.017(7) -0.019(8) -0.007(6)
F2A 0.060(13) 0.091(9) 0.043(9) -0.006(7) -0.008(8) 0.007(8)
F3A 0.040(5) 0.081(12) 0.044(10) 0.018(9) -0.006(5) 0.006(6)
F7B 0.062(3) 0.109(4) 0.0432(19) -0.014(2) 0.0193(17) 0.025(3)
F8B 0.081(3) 0.098(4) 0.112(4) 0.002(3) 0.068(3) -0.013(3)
F9B 0.072(3) 0.132(5) 0.076(3) 0.033(4) 0.041(3) 0.072(4)
F5 0.0332(10) 0.0628(13) 0.0624(13) 0.0044(10) 0.0178(9) 0.0019(9)
F6 0.0455(11) 0.0656(14) 0.0437(11) -0.0030(10) 0.0052(9) -0.0179(10)
F12 0.0648(13) 0.0647(13) 0.0536(10) 0.0257(10) 0.0170(9) 0.0080(9)
F13 0.0747(13) 0.1037(16) 0.0825(13) -0.0204(12) 0.0427(11) -0.0392(12)
F16 0.0640(12) 0.0523(10) 0.0561(11) -0.0200(8) 0.0254(9) -0.0139(9)
F19 0.0516(14) 0.096(2) 0.0769(17) -0.0268(15) 0.0021(12) -0.0277(14)
F20 0.0727(17) 0.0868(19) 0.0481(13) -0.0105(12) -0.0144(12) 0.0042(14)
F21 0.0724(14) 0.1005(16) 0.0704(13) -0.0498(12) 0.0085(11) 0.0116(12)
C12 0.119(6) 0.138(6) 0.138(6) 0.032(5) 0.082(5) 0.023(4)
C13 0.051(3) 0.130(6) 0.169(7) 0.003(5) 0.019(4) 0.000(3)
C14 0.063(3) 0.152(6) 0.203(8) -0.065(6) 0.069(5) -0.012(4)
C29 0.0363(16) 0.0533(18) 0.0363(15) -0.0074(13) 0.0073(12) 0.0151(14)
C30 0.061(2) 0.051(2) 0.0441(18) -0.0044(15) 0.0180(16) 0.0112(17)
C31 0.083(3) 0.060(2) 0.0409(18) -0.0054(16) 0.0242(19) 0.009(2)
C32 0.065(2) 0.058(2) 0.051(2) -0.0168(16) 0.0202(18) 0.0081(18)
C33 0.051(2) 0.049(2) 0.057(2) -0.0070(16) 0.0126(17) 0.0128(16)
C34 0.0480(19) 0.058(2) 0.0406(17) 0.0010(15) 0.0097(14) 0.0211(16)
C35 0.0258(12) 0.0299(13) 0.0269(12) -0.0017(10) 0.0061(10) 0.0044(10)
C36 0.0264(13) 0.0409(15) 0.0286(12) -0.0016(11) 0.0038(10) 0.0024(11)
C37 0.0311(14) 0.0504(17) 0.0274(13) 0.0026(12) 0.0037(10) 0.0055(12)
C38 0.0355(14) 0.0454(17) 0.0293(13) 0.0083(12) 0.0082(11) 0.0046(12)
C39 0.0296(13) 0.0359(14) 0.0309(13) 0.0032(11) 0.0078(10) 0.0034(11)
C40 0.0251(12) 0.0327(13) 0.0274(12) 0.0003(10) 0.0025(10) 0.0030(10)
C41 0.0402(17) 0.076(2) 0.0333(15) 0.0118(15) -0.0016(13) 0.0037(16)
C42 0.0338(14) 0.0409(16) 0.0392(15) 0.0066(12) 0.0082(12) -0.0020(12)
C43 0.0221(11) 0.0276(12) 0.0273(12) -0.0022(9) 0.0044(9) 0.0003(9)
C44 0.0261(12) 0.0312(13) 0.0295(12) 0.0008(10) 0.0075(10) 0.0024(10)
C45 0.0272(13) 0.0359(14) 0.0356(13) 0.0000(11) 0.0104(11) 0.0051(11)
C46 0.0297(14) 0.0370(15) 0.0356(14) 0.0013(11) 0.0059(11) 0.0062(11)
C47 0.0327(14) 0.0364(14) 0.0299(13) 0.0024(11) 0.0054(11) 0.0044(11)
C48 0.0275(13) 0.0350(14) 0.0280(12) -0.0021(10) 0.0072(10) 0.0019(10)
C49 0.0374(16) 0.062(2) 0.0503(17) 0.0086(14) 0.0217(14) 0.0178(14)
C50 0.0440(17) 0.0578(19) 0.0330(14) 0.0094(13) 0.0067(12) 0.0108(14)
C51 0.0242(12) 0.0271(12) 0.0314(12) -0.0030(10) 0.0040(10) 0.0016(9)
C52 0.0312(13) 0.0327(14) 0.0324(13) -0.0028(11) 0.0082(11) -0.0026(11)
C53 0.0344(14) 0.0377(15) 0.0411(15) -0.0025(12) 0.0099(11) -0.0079(12)
C54 0.0321(14) 0.0363(15) 0.0399(15) -0.0054(12) 0.0033(12) -0.0057(12)
C55 0.0317(14) 0.0361(15) 0.0399(15) -0.0108(12) 0.0049(11) -0.0017(11)
C56 0.0276(13) 0.0350(14) 0.0374(14) -0.0079(11) 0.0083(11) 0.0009(11)
C57 0.064(2) 0.080(3) 0.056(2) -0.0170(18) 0.0331(17) -0.0236(17)
C58 0.0402(17) 0.058(2) 0.0570(19) -0.0277(16) 0.0105(14) -0.0085(14)
C59 0.0256(12) 0.0249(12) 0.0296(12) -0.0022(9) 0.0078(10) -0.0002(9)
C60 0.0249(12) 0.0348(14) 0.0337(13) -0.0070(11) 0.0073(10) 0.0014(10)
C61 0.0310(14) 0.0404(15) 0.0365(14) -0.0117(12) 0.0080(11) -0.0025(11)
C62 0.0366(15) 0.0320(14) 0.0410(15) -0.0113(12) 0.0126(12) 0.0006(11)
C63 0.0309(13) 0.0282(13) 0.0398(14) -0.0016(11) 0.0114(11) 0.0046(10)
C64 0.0275(12) 0.0286(13) 0.0324(13) -0.0017(10) 0.0055(10) 0.0012(10)
C65 0.0380(16) 0.063(2) 0.0458(18) -0.0247(16) 0.0025(14) 0.0016(15)
C66 0.0370(16) 0.0449(17) 0.0562(19) -0.0057(14) 0.0130(14) 0.0147(13)
F4 0.0493(12) 0.0446(11) 0.0676(14) 0.0182(10) 0.0080(10) -0.0079(9)
B1 0.0240(13) 0.0267(13) 0.0267(13) -0.0027(10) 0.0063(10) 0.0014(10)
C7 0.069(3) 0.078(3) 0.069(3) -0.007(2) 0.009(2) -0.041(2)
C8 0.096(3) 0.080(3) 0.075(3) -0.034(3) 0.039(3) -0.051(3)
C9 0.069(3) 0.085(3) 0.095(4) -0.002(3) 0.016(3) -0.042(3)
C10 0.122(5) 0.108(5) 0.093(4) 0.014(4) -0.010(4) -0.053(4)
C11 0.040(2) 0.087(3) 0.095(3) 0.015(2) 0.028(2) 0.0063(19)

loop_
_atom_type_symbol
_atom_type_description
_atom_type_scat_dispersion_real
_atom_type_scat_dispersion_imag
_atom_type_scat_source
C C 0.0033 0.0016 'International Tables Vol C Tables 4.2.6.8 and 6.1.1.4'
H H 0.0000 0.0000 'International Tables Vol C Tables 4.2.6.8 and 6.1.1.4'
B B 0.0013 0.0007 'International Tables Vol C Tables 4.2.6.8 and 6.1.1.4'
F F 0.0171 0.0103 'International Tables Vol C Tables 4.2.6.8 and 6.1.1.4'
O O 0.0106 0.0060 'International Tables Vol C Tables 4.2.6.8 and 6.1.1.4'
P P 0.1023 0.0942 'International Tables Vol C Tables 4.2.6.8 and 6.1.1.4'
Sn Sn -0.6537 1.4246 'International Tables Vol C Tables 4.2.6.8 and 6.1.1.4'

loop_
_geom_angle_atom_site_label_1
_geom_angle_atom_site_label_2
_geom_angle_atom_site_label_3
_geom_angle
_geom_angle_site_symmetry_1
_geom_angle_site_symmetry_3
_geom_angle_publ_flag
C1 Sn1 C29 108.1(2) . . ?
C1 Sn1 C23 142.63(19) . . ?
C29 Sn1 C23 109.30(17) . . ?
C1 Sn1 P2 75.23(16) . . ?
C29 Sn1 P2 100.68(12) . . ?
C23 Sn1 P2 96.90(12) . . ?
C1 Sn1 P1 73.91(14) . . ?
C29 Sn1 P1 102.35(10) . . ?
C23 Sn1 P1 98.81(14) . . ?
P2 Sn1 P1 145.90(9) . . ?
O1 P1 C11 100.1(2) . . ?
O1 P1 C7 103.7(3) . . ?
C11 P1 C7 115.6(3) . . ?
O1 P1 Sn1 91.79(17) . . ?
C11 P1 Sn1 119.4(2) . . ?
C7 P1 Sn1 118.6(2) . . ?
O2 P2 C15 102.6(4) . . ?
O2 P2 C19 99.3(3) . . ?
C15 P2 C19 114.4(3) . . ?
O2 P2 Sn1 96.14(16) . . ?
C15 P2 Sn1 120.3(2) . . ?
C19 P2 Sn1 117.5(2) . . ?
C2 O1 P1 120.5(3) . . ?
C6 O2 P2 123.2(3) . . ?
C2 C1 C6 115.8(5) . . ?
C2 C1 Sn1 121.3(4) . . ?
C6 C1 Sn1 122.6(4) . . ?
C1 C2 C3 122.9(5) . . ?
C1 C2 O1 121.6(5) . . ?
C3 C2 O1 115.6(5) . . ?
C2 C3 C4 118.5(6) . . ?
C5 C4 C3 119.8(6) . . ?
C4 C5 C6 120.3(6) . . ?
O2 C6 C1 122.5(5) . . ?
O2 C6 C5 114.8(5) . . ?
C1 C6 C5 122.7(5) . . ?
C18 C15 C16 107.5(8) . . ?
C18 C15 C17 112.8(8) . . ?
C16 C15 C17 108.7(8) . . ?
C18 C15 P2 107.6(6) . . ?
C16 C15 P2 105.1(6) . . ?
C17 C15 P2 114.7(5) . . ?
C21 C19 C20 110.8(6) . . ?
C21 C19 C22 109.2(7) . . ?
C20 C19 C22 108.7(6) . . ?
C21 C19 P2 110.2(5) . . ?
C20 C19 P2 112.7(6) . . ?
C22 C19 P2 105.0(4) . . ?
C24 C23 C28 120.0 . . ?
C24 C23 Sn1 116.22(19) . . ?
C28 C23 Sn1 123.75(19) . . ?
C25 C24 C23 120.0 . . ?
C26 C25 C24 120.0 . . ?
C25 C26 C27 120.0 . . ?
C28 C27 C26 120.0 . . ?
C27 C28 C23 120.0 . . ?
C29 Sn1A C23A 117.2(3) . . ?
C29 Sn1A C1A 99.5(3) . . ?
C23A Sn1A C1A 143.2(3) . . ?
C29 Sn1A P2A 104.48(11) . . ?
C23A Sn1A P2A 96.4(2) . . ?
C1A Sn1A P2A 75.8(3) . . ?
C29 Sn1A P1A 95.27(17) . . ?
C23A Sn1A P1A 98.7(2) . . ?
C1A Sn1A P1A 73.9(3) . . ?
P2A Sn1A P1A 146.1(2) . . ?
O2A P2A C15A 102.7(6) . . ?
O2A P2A C19A 100.2(4) . . ?
C15A P2A C19A 113.7(6) . . ?
O2A P2A Sn1A 95.8(3) . . ?
C15A P2A Sn1A 121.1(4) . . ?
C19A P2A Sn1A 117.2(4) . . ?
O1A P1A C11 102.3(4) . . ?
O1A P1A C7 103.7(4) . . ?
C11 P1A C7 105.6(3) . . ?
O1A P1A Sn1A 92.7(3) . . ?
C11 P1A Sn1A 125.6(3) . . ?
C7 P1A Sn1A 121.2(3) . . ?
C6A O2A P2A 123.9(6) . . ?
C6A C1A C2A 116.1(9) . . ?
C6A C1A Sn1A 120.9(6) . . ?
C2A C1A Sn1A 122.4(8) . . ?
C3A C2A C1A 123.5(11) . . ?
C3A C2A O1A 116.6(9) . . ?
C1A C2A O1A 119.9(10) . . ?
C2A O1A P1A 123.1(6) . . ?
C4A C3A C2A 120.1(10) . . ?
C3A C4A C5A 119.3(11) . . ?
C6A C5A C4A 118.6(11) . . ?
C5A C6A C1A 122.0(9) . . ?
C5A C6A O2A 115.2(8) . . ?
C1A C6A O2A 122.8(8) . . ?
C16A C15A C18A 109.5(13) . . ?
C16A C15A C17A 110.9(11) . . ?
C18A C15A C17A 107.9(12) . . ?
C16A C15A P2A 109.4(10) . . ?
C18A C15A P2A 104.5(9) . . ?
C17A C15A P2A 114.3(8) . . ?
C21A C19A C22A 108.8(9) . . ?
C21A C19A C20A 110.8(9) . . ?
C22A C19A C20A 111.2(11) . . ?
C21A C19A P2A 110.2(8) . . ?
C22A C19A P2A 103.7(7) . . ?
C20A C19A P2A 111.9(8) . . ?
C27A C28A C23A 120.0 . . ?
C26A C27A C28A 120.0 . . ?
C27A C26A C25A 120.0 . . ?
C24A C25A C26A 120.0 . . ?
C23A C24A C25A 120.0 . . ?
C24A C23A C28A 120.0 . . ?
C24A C23A Sn1A 116.1(4) . . ?
C28A C23A Sn1A 123.8(4) . . ?
C34 C29 C30 118.9(3) . . ?
C34 C29 Sn1A 112.3(3) . . ?
C30 C29 Sn1A 128.7(3) . . ?
C34 C29 Sn1 126.0(3) . . ?
C30 C29 Sn1 115.1(3) . . ?
C31 C30 C29 120.2(4) . . ?
C30 C31 C32 120.4(4) . . ?
C33 C32 C31 120.5(3) . . ?
C32 C33 C34 119.3(4) . . ?
C29 C34 C33 120.8(4) . . ?
C36 C35 C40 115.8(3) . . ?
C36 C35 B1 125.8(3) . . ?
C40 C35 B1 118.3(2) . . ?
C37 C36 C35 121.9(3) . . ?
C38 C37 C36 121.4(3) . . ?
C38 C37 C41 119.1(3) . . ?
C36 C37 C41 119.5(3) . . ?
C37 C38 C39 117.9(3) . . ?
C40 C39 C38 120.6(3) . . ?
C40 C39 C42 119.3(3) . . ?
C38 C39 C42 120.1(3) . . ?
C39 C40 C35 122.5(3) . . ?
F3A C41 F2A 102(2) . . ?
F3 C41 F1 106.9(4) . . ?
F3A C41 F1A 99(2) . . ?
F2A C41 F1A 117(2) . . ?
F3 C41 F2 104.6(4) . . ?
F1 C41 F2 106.4(4) . . ?
F3A C41 C37 115.1(13) . . ?
F2A C41 C37 110.8(14) . . ?
F3 C41 C37 111.9(3) . . ?
F1 C41 C37 113.3(3) . . ?
F1A C41 C37 112.3(10) . . ?
F2 C41 C37 113.1(3) . . ?
F4 C42 F5 106.6(3) . . ?
F4 C42 F6 106.8(3) . . ?
F5 C42 F6 106.1(3) . . ?
F4 C42 C39 112.6(3) . . ?
F5 C42 C39 112.1(3) . . ?
F6 C42 C39 112.3(3) . . ?
C44 C43 C48 116.0(2) . . ?
C44 C43 B1 123.0(2) . . ?
C48 C43 B1 120.8(2) . . ?
C45 C44 C43 122.1(3) . . ?
C46 C45 C44 121.0(3) . . ?
C46 C45 C49 119.8(3) . . ?
C44 C45 C49 119.2(3) . . ?
C45 C46 C47 117.8(3) . . ?
C46 C47 C48 121.3(3) . . ?
C46 C47 C50 120.0(3) . . ?
C48 C47 C50 118.7(3) . . ?
C47 C48 C43 121.7(3) . . ?
F8 C49 F7 105.4(12) . . ?
F9B C49 F7B 109.5(5) . . ?
F8A C49 F7A 108.1(14) . . ?
F8A C49 F9A 110.2(12) . . ?
F7A C49 F9A 100.1(13) . . ?
F9B C49 F8B 106.2(5) . . ?
F7B C49 F8B 103.4(5) . . ?
F8 C49 F9 106.0(10) . . ?
F7 C49 F9 105.2(12) . . ?
F8 C49 C45 113.6(7) . . ?
F8A C49 C45 113.5(10) . . ?
F9B C49 C45 114.3(4) . . ?
F7 C49 C45 116.5(7) . . ?
F7B C49 C45 112.4(3) . . ?
F7A C49 C45 113.7(7) . . ?
F9A C49 C45 110.3(7) . . ?
F8B C49 C45 110.4(4) . . ?
F9 C49 C45 109.3(6) . . ?
F11A C50 F12 108.7(8) . . ?
F12 C50 F10 120.8(5) . . ?
F11A C50 F10A 108.3(7) . . ?
F12 C50 F10A 96.4(4) . . ?
F12 C50 F11 98.8(7) . . ?
F10 C50 F11 101.1(7) . . ?
F11A C50 C47 114.6(8) . . ?
F12 C50 C47 113.1(3) . . ?
F10 C50 C47 112.8(4) . . ?
F10A C50 C47 114.2(3) . . ?
F11 C50 C47 107.4(8) . . ?
C52 C51 C56 115.5(3) . . ?
C52 C51 B1 123.6(2) . . ?
C56 C51 B1 120.8(2) . . ?
C53 C52 C51 122.3(3) . . ?
C54 C53 C52 120.7(3) . . ?
C54 C53 C57 120.1(3) . . ?
C52 C53 C57 119.1(3) . . ?
C53 C54 C55 118.1(3) . . ?
C54 C55 C56 121.2(3) . . ?
C54 C55 C58 117.7(3) . . ?
C56 C55 C58 121.0(3) . . ?
C55 C56 C51 122.1(3) . . ?
F14A C57 F13 119.3(5) . . ?
F15 C57 F13 124.1(4) . . ?
F15 C57 F14 93.2(4) . . ?
F13 C57 F14 91.8(4) . . ?
F14A C57 F15A 99.5(7) . . ?
F13 C57 F15A 92.8(5) . . ?
F14A C57 C53 117.0(5) . . ?
F15 C57 C53 116.4(4) . . ?
F13 C57 C53 114.4(3) . . ?
F14 C57 C53 108.3(4) . . ?
F15A C57 C53 108.3(4) . . ?
F17A C58 F16 118.7(4) . . ?
F18 C58 F16 113.4(4) . . ?
F18 C58 F17 101.6(4) . . ?
F16 C58 F17 100.2(3) . . ?
F17A C58 C55 122.5(4) . . ?
F18 C58 C55 115.4(3) . . ?
F16 C58 C55 114.8(3) . . ?
F17 C58 C55 109.3(3) . . ?
F17A C58 F18A 101.7(6) . . ?
F16 C58 F18A 84.0(5) . . ?
C55 C58 F18A 103.2(4) . . ?
C60 C59 C64 115.3(2) . . ?
C60 C59 B1 126.3(2) . . ?
C64 C59 B1 118.3(2) . . ?
C61 C60 C59 122.1(3) . . ?
C62 C61 C60 121.6(3) . . ?
C62 C61 C65 119.2(3) . . ?
C60 C61 C65 119.2(3) . . ?
C61 C62 C63 117.3(3) . . ?
C64 C63 C62 121.1(3) . . ?
C64 C63 C66 118.5(3) . . ?
C62 C63 C66 120.4(3) . . ?
C63 C64 C59 122.6(3) . . ?
F21 C65 F20 106.8(4) . . ?
F21 C65 F19 106.5(3) . . ?
F20 C65 F19 104.3(3) . . ?
F21 C65 C61 114.0(3) . . ?
F20 C65 C61 113.0(3) . . ?
F19 C65 C61 111.6(3) . . ?
F24 C66 F23 110.5(6) . . ?
F22A C66 F23A 110.6(7) . . ?
F22A C66 F24A 110.5(14) . . ?
F23A C66 F24A 103.2(8) . . ?
F24 C66 F22 101.5(8) . . ?
F23 C66 F22 101.5(5) . . ?
F22A C66 C63 113.0(7) . . ?
F24 C66 C63 114.9(7) . . ?
F23 C66 C63 115.1(4) . . ?
F23A C66 C63 108.9(6) . . ?
F24A C66 C63 110.1(10) . . ?
F22 C66 C63 111.8(4) . . ?
C43 B1 C59 113.9(2) . . ?
C43 B1 C35 110.4(2) . . ?
C59 B1 C35 103.4(2) . . ?
C43 B1 C51 105.6(2) . . ?
C59 B1 C51 110.4(2) . . ?
C35 B1 C51 113.3(2) . . ?
C8 C7 C9 108.4(5) . . ?
C8 C7 C10 108.2(5) . . ?
C9 C7 C10 109.3(4) . . ?
C8 C7 P1 107.4(3) . . ?
C9 C7 P1 115.7(4) . . ?
C10 C7 P1 107.5(4) . . ?
C8 C7 P1A 102.1(3) . . ?
C9 C7 P1A 104.6(4) . . ?
C10 C7 P1A 123.3(5) . . ?
C14 C11 C12 110.6(7) . . ?
C14 C11 C13 109.7(6) . . ?
C12 C11 C13 103.8(6) . . ?
C14 C11 P1 110.5(4) . . ?
C12 C11 P1 109.1(4) . . ?
C13 C11 P1 112.9(5) . . ?
C14 C11 P1A 111.1(4) . . ?
C12 C11 P1A 93.5(4) . . ?
C13 C11 P1A 125.9(6) . . ?

loop_
_geom_bond_atom_site_label_1
_geom_bond_atom_site_label_2
_geom_bond_distance
_geom_bond_site_symmetry_2
_geom_bond_publ_flag
Sn1 C1 2.141(6) . ?
Sn1 C29 2.145(3) . ?
Sn1 C23 2.158(4) . ?
Sn1 P2 2.761(2) . ?
Sn1 P1 2.808(2) . ?
P1 O1 1.634(4) . ?
P1 C11 1.832(5) . ?
P1 C7 1.841(6) . ?
P2 O2 1.627(5) . ?
P2 C15 1.845(7) . ?
P2 C19 1.863(7) . ?
O1 C2 1.397(6) . ?
O2 C6 1.385(7) . ?
C1 C2 1.384(7) . ?
C1 C6 1.389(7) . ?
C2 C3 1.390(7) . ?
C3 C4 1.415(9) . ?
C4 C5 1.335(10) . ?
C5 C6 1.394(8) . ?
C15 C18 1.511(15) . ?
C15 C16 1.527(13) . ?
C15 C17 1.532(10) . ?
C19 C21 1.521(11) . ?
C19 C20 1.536(10) . ?
C19 C22 1.554(10) . ?
C23 C24 1.3900 . ?
C23 C28 1.3900 . ?
C24 C25 1.3900 . ?
C25 C26 1.3900 . ?
C26 C27 1.3900 . ?
C27 C28 1.3900 . ?
F7 C49 1.304(18) . ?
F8 C49 1.272(15) . ?
F9 C49 1.451(15) . ?
F10 C50 1.322(7) . ?
F11 C50 1.429(13) . ?
F14 C57 1.431(8) . ?
F15 C57 1.270(7) . ?
F17 C58 1.437(6) . ?
F18 C58 1.270(5) . ?
F22 C66 1.386(7) . ?
F23 C66 1.337(6) . ?
F24 C66 1.290(12) . ?
F1 C41 1.315(5) . ?
F2 C41 1.333(6) . ?
F3 C41 1.313(6) . ?
Sn1A C29 2.100(3) . ?
Sn1A C23A 2.123(7) . ?
Sn1A C1A 2.172(10) . ?
Sn1A P2A 2.741(3) . ?
Sn1A P1A 2.819(5) . ?
P2A O2A 1.635(7) . ?
P2A C15A 1.851(12) . ?
P2A C19A 1.859(10) . ?
P1A O1A 1.637(9) . ?
P1A C11 1.893(7) . ?
P1A C7 2.010(7) . ?
O2A C6A 1.384(11) . ?
C1A C6A 1.383(13) . ?
C1A C2A 1.399(12) . ?
C2A C3A 1.365(15) . ?
C2A O1A 1.411(14) . ?
C3A C4A 1.335(19) . ?
C4A C5A 1.442(17) . ?
C5A C6A 1.380(13) . ?
C15A C16A 1.506(19) . ?
C15A C18A 1.55(2) . ?
C15A C17A 1.559(15) . ?
C19A C21A 1.533(14) . ?
C19A C22A 1.541(16) . ?
C19A C20A 1.565(16) . ?
C28A C27A 1.3900 . ?
C28A C23A 1.3900 . ?
C27A C26A 1.3900 . ?
C26A C25A 1.3900 . ?
C25A C24A 1.3900 . ?
C24A C23A 1.3900 . ?
F7A C49 1.335(18) . ?
F8A C49 1.28(2) . ?
F9A C49 1.342(18) . ?
F10A C50 1.373(6) . ?
F11A C50 1.269(13) . ?
F14A C57 1.254(10) . ?
F15A C57 1.467(11) . ?
F17A C58 1.196(6) . ?
F18A C58 1.591(11) . ?
F22A C66 1.246(13) . ?
F23A C66 1.355(9) . ?
F24A C66 1.356(17) . ?
F1A C41 1.33(3) . ?
F2A C41 1.29(3) . ?
F3A C41 1.20(3) . ?
F7B C49 1.320(6) . ?
F8B C49 1.360(7) . ?
F9B C49 1.302(6) . ?
F5 C42 1.335(4) . ?
F6 C42 1.340(4) . ?
F12 C50 1.318(4) . ?
F13 C57 1.292(5) . ?
F16 C58 1.316(4) . ?
F19 C65 1.338(5) . ?
F20 C65 1.330(5) . ?
F21 C65 1.323(4) . ?
C12 C11 1.527(9) . ?
C13 C11 1.554(9) . ?
C14 C11 1.434(9) . ?
C29 C34 1.390(5) . ?
C29 C30 1.394(5) . ?
C30 C31 1.377(5) . ?
C31 C32 1.380(6) . ?
C32 C33 1.376(6) . ?
C33 C34 1.390(5) . ?
C35 C36 1.398(4) . ?
C35 C40 1.402(4) . ?
C35 B1 1.638(4) . ?
C36 C37 1.387(4) . ?
C37 C38 1.383(5) . ?
C37 C41 1.503(4) . ?
C38 C39 1.387(4) . ?
C39 C40 1.387(4) . ?
C39 C42 1.499(4) . ?
C42 F4 1.332(4) . ?
C43 C44 1.400(4) . ?
C43 C48 1.404(4) . ?
C43 B1 1.636(4) . ?
C44 C45 1.396(4) . ?
C45 C46 1.383(4) . ?
C45 C49 1.496(4) . ?
C46 C47 1.389(4) . ?
C47 C48 1.393(4) . ?
C47 C50 1.494(4) . ?
C51 C52 1.402(4) . ?
C51 C56 1.404(4) . ?
C51 B1 1.639(4) . ?
C52 C53 1.396(4) . ?
C53 C54 1.381(4) . ?
C53 C57 1.485(5) . ?
C54 C55 1.383(5) . ?
C55 C56 1.390(4) . ?
C55 C58 1.491(4) . ?
C59 C60 1.397(4) . ?
C59 C64 1.402(4) . ?
C59 B1 1.636(4) . ?
C60 C61 1.388(4) . ?
C61 C62 1.383(4) . ?
C61 C65 1.498(4) . ?
C62 C63 1.389(4) . ?
C63 C64 1.381(4) . ?
C63 C66 1.503(4) . ?
C7 C8 1.525(8) . ?
C7 C9 1.542(6) . ?
C7 C10 1.553(9) . ?
